data_8105908
loop_
_publ_author_name
'Xu, Bo-Tao'
'Mao, Ze-Jun'
'He, Li-Xiang'
'Guo, Sheng-Cong'
'Zhang, Guo-Dong'

_publ_section_title
;
 Crystal structure of
 poly[(\m2-1,1&#x2032;-(oxybis(4,1-phenylene)bis(1H-imidazole)-\k2N,N&#x2032;)(\m2-1,3-benzenecarboxylato-\k3
 O,O&#x2032;:O&#x2032;&#x2032;)zinc(II)] dihydrate, C26H22N4O7Zn
;
_journal_issue 5
_journal_name_full 'Zeitschrift f\"ur Kristallographie - New Crystal Structures'
_journal_page_first 973
_journal_page_last 974
_journal_paper_doi 10.1515/ncrs-2019-0191
_journal_volume 234
_journal_year 2019
_chemical_formula_moiety 'C26 H18 N4 O5 Zn, 2(H2 O)'
_chemical_formula_sum 'C26 H22 N4 O7 Zn'
_chemical_formula_weight 567.84
_space_group_crystal_system monoclinic
_space_group_IT_number 14
_space_group_name_Hall '-P 2ybc'
_space_group_name_H-M_alt 'P 1 21/c 1'
_atom_sites_solution_hydrogens mixed
_cell_angle_alpha 90
_cell_angle_beta 103.376(7)
_cell_angle_gamma 90
_cell_formula_units_Z 4
_cell_length_a 9.1134(4)
_cell_length_b 16.0238(7)
_cell_length_c 17.8763(7)
_cell_measurement_reflns_used 13277
_cell_measurement_temperature 130(3)
_cell_measurement_theta_max 28.0570
_cell_measurement_theta_min 3.3330
_cell_volume 2539.7(2)
_computing_cell_refinement
;
CrysAlisPro, Agilent Technologies,
Version 1.171.36.32 (release 02-08-2013 CrysAlis171 .NET)
(compiled Aug  2 2013,16:46:58)
;
_computing_data_collection
;
CrysAlisPro, Agilent Technologies,
Version 1.171.36.32 (release 02-08-2013 CrysAlis171 .NET)
(compiled Aug  2 2013,16:46:58)
;
_computing_data_reduction
;
CrysAlisPro, Agilent Technologies,
Version 1.171.36.32 (release 02-08-2013 CrysAlis171 .NET)
(compiled Aug  2 2013,16:46:58)
;
_computing_molecular_graphics 'Olex2 (Dolomanov et al., 2009)'
_computing_publication_material 'Olex2 (Dolomanov et al., 2009)'
_computing_structure_refinement 'ShelXL (Sheldrick, 2015)'
_diffrn_ambient_temperature 130(3)
_diffrn_detector_area_resol_mean 16.2116
_diffrn_measured_fraction_theta_full 0.998
_diffrn_measured_fraction_theta_max 0.998
_diffrn_measurement_details
;
#__ type_ start__ end____ width___ exp.time_
  1 omega   35.00   60.00   1.0000   19.0000
omega____ theta____ kappa____ phi______ frames
    -       18.0372  -99.0000  -90.0000 25

#__ type_ start__ end____ width___ exp.time_
  2 omega  -51.00   -2.00   1.0000   19.0000
omega____ theta____ kappa____ phi______ frames
    -       18.0372  -57.0000 -150.0000 49

#__ type_ start__ end____ width___ exp.time_
  3 omega  -55.00   50.00   1.0000   19.0000
omega____ theta____ kappa____ phi______ frames
    -       18.0372  -19.0000  -90.0000 105

#__ type_ start__ end____ width___ exp.time_
  4 omega   -3.00   69.00   1.0000   19.0000
omega____ theta____ kappa____ phi______ frames
    -       18.0372   57.0000  -60.0000 72

#__ type_ start__ end____ width___ exp.time_
  5 omega  -12.00   56.00   1.0000   19.0000
omega____ theta____ kappa____ phi______ frames
    -       18.0372  -99.0000 -180.0000 68

#__ type_ start__ end____ width___ exp.time_
  6 omega   20.00   46.00   1.0000   19.0000
omega____ theta____ kappa____ phi______ frames
    -      -18.8185   57.0000   60.0000 26

#__ type_ start__ end____ width___ exp.time_
  7 omega  -36.00  -10.00   1.0000   19.0000
omega____ theta____ kappa____ phi______ frames
    -      -18.8185   57.0000   60.0000 26

#__ type_ start__ end____ width___ exp.time_
  8 omega  -83.00    1.00   1.0000   19.0000
omega____ theta____ kappa____ phi______ frames
    -      -18.8185  -77.0000   60.0000 84

#__ type_ start__ end____ width___ exp.time_
  9 omega  -13.00   15.00   1.0000   19.0000
omega____ theta____ kappa____ phi______ frames
    -      -18.8185  -86.0000  -70.0000 28
;
_diffrn_measurement_device_type 'SuperNova, Single source at offset, Eos'
_diffrn_measurement_method '\w scans'
_diffrn_orient_matrix_UB_11 -0.0077646000
_diffrn_orient_matrix_UB_12 0.0174290000
_diffrn_orient_matrix_UB_13 -0.0283753000
_diffrn_orient_matrix_UB_21 -0.0468856000
_diffrn_orient_matrix_UB_22 -0.0048719000
_diffrn_orient_matrix_UB_23 0.0057256000
_diffrn_orient_matrix_UB_31 -0.0161771000
_diffrn_orient_matrix_UB_32 0.0348276000
_diffrn_orient_matrix_UB_33 0.0144895000
_diffrn_radiation_monochromator mirror
_diffrn_radiation_type MoK\a
_diffrn_radiation_wavelength 0.71073
_diffrn_reflns_av_R_equivalents 0.0596
_diffrn_reflns_av_unetI/netI 0.0356
_diffrn_reflns_Laue_measured_fraction_full 0.998
_diffrn_reflns_Laue_measured_fraction_max 0.998
_diffrn_reflns_limit_h_max 11
_diffrn_reflns_limit_h_min -11
_diffrn_reflns_limit_k_max 20
_diffrn_reflns_limit_k_min -20
_diffrn_reflns_limit_l_max 21
_diffrn_reflns_limit_l_min -23
_diffrn_reflns_number 39449
_diffrn_reflns_point_group_measured_fraction_full 0.998
_diffrn_reflns_point_group_measured_fraction_max 0.998
_diffrn_reflns_theta_full 25.242
_diffrn_reflns_theta_max 27.481
_diffrn_reflns_theta_min 3.084
_diffrn_source 'SuperNova (Mo) X-ray Source'
_exptl_absorpt_coefficient_mu 1.020
_exptl_absorpt_correction_T_max 1.00000
_exptl_absorpt_correction_T_min 0.83802
_exptl_absorpt_correction_type multi-scan
_exptl_absorpt_process_details
;
CrysAlisPro, Agilent Technologies,
Version 1.171.36.32 (release 02-08-2013 CrysAlis171 .NET)
(compiled Aug  2 2013,16:46:58)
Empirical absorption correction using spherical harmonics,
 implemented in SCALE3 ABSPACK scaling algorithm.
;
_exptl_crystal_colour colourless
_exptl_crystal_colour_primary colourless
_exptl_crystal_density_diffrn 1.485
_exptl_crystal_description block
_exptl_crystal_F_000 1168
_exptl_crystal_size_max 0.28
_exptl_crystal_size_mid 0.22
_exptl_crystal_size_min 0.14
_refine_diff_density_max 0.225
_refine_diff_density_min -0.241
_refine_diff_density_rms 0.047
_refine_ls_extinction_coef .
_refine_ls_extinction_method none
_refine_ls_goodness_of_fit_ref 1.080
_refine_ls_hydrogen_treatment constr
_refine_ls_matrix_type full
_refine_ls_number_parameters 359
_refine_ls_number_reflns 5816
_refine_ls_number_restraints 30
_refine_ls_restrained_S_all 1.079
_refine_ls_R_factor_all 0.0736
_refine_ls_R_factor_gt 0.0465
_refine_ls_shift/su_max 0.001
_refine_ls_shift/su_mean 0.000
_refine_ls_structure_factor_coef Fsqd
_refine_ls_weighting_details 'w=1/[\s^2^(Fo^2^)+(0.0354P)^2^+1.2272P] where P=(Fo^2^+2Fc^2^)/3'
_refine_ls_weighting_scheme calc
_refine_ls_wR_factor_gt 0.0912
_refine_ls_wR_factor_ref 0.0990
_reflns_Friedel_coverage 0.000
_reflns_Friedel_fraction_full .
_reflns_Friedel_fraction_max .
_reflns_number_gt 4311
_reflns_number_total 5816
_reflns_threshold_expression 'I > 2\s(I)'
_cod_data_source_file suppl_ncrs-2019-0191_suppl.cif
_cod_data_source_block shelx
_cod_database_code 8105908
_chemical_oxdiff_formula 'C Zn'
_shelx_space_group_comment
;
The symmetry employed for this shelxl refinement is uniquely defined
by the following loop, which should always be used as a source of
symmetry information in preference to the above space-group names.
They are only intended as comments.
;
_shelx_estimated_absorpt_t_max 0.870
_shelx_estimated_absorpt_t_min 0.763
_reflns_odcompleteness_completeness 99.84
_reflns_odcompleteness_iscentric 1
_reflns_odcompleteness_theta 26.32
_olex2_refinement_description
;
1. Fixed Uiso
 At 1.2 times of:
  All C(H) groups
 At 1.5 times of:
  All O(H,H) groups
2. Uiso/Uaniso restraints and constraints
O1B \\sim O1A \\sim C1 \\sim C10: within 2A with sigma of 0.01 and sigma for
terminal atoms of 0.02
3. Others
 Sof(O1B)=1-FVAR(1)
 Sof(O1A)=FVAR(1)
4.a Free rotating group:
 O6(H6A,H6B), O7(H7A,H7B)
4.b Aromatic/amide H refined with riding coordinates:
 C2(H2), C3(H3), C5(H5), C6(H6), C7(H7), C8(H8), C9(H9), C11(H11), C12(H12),
 C14(H14), C15(H15), C16(H16), C17(H17), C18(H18), C21(H21), C22(H22), C23(H23),
  C25(H25)
;
_olex2_submission_special_instructions 'No special instructions were received'
_publcif_funding_html
;
;

loop_
_space_group_symop_operation_xyz
'x, y, z'
'-x, y+1/2, -z+1/2'
'-x, -y, -z'
'x, -y-1/2, z-1/2'

loop_
_atom_site_label
_atom_site_type_symbol
_atom_site_fract_x
_atom_site_fract_y
_atom_site_fract_z
_atom_site_U_iso_or_equiv
_atom_site_adp_type
_atom_site_occupancy
_atom_site_site_symmetry_order
_atom_site_calc_flag
_atom_site_refinement_flags_posn
_atom_site_refinement_flags_adp
_atom_site_refinement_flags_occupancy
_atom_site_disorder_assembly
_atom_site_disorder_group
Zn1 Zn 0.72498(3) 0.61683(2) 0.21061(2) 0.04372(10) Uani 1 1 d . . . . .
O1B O -0.2265(10) 0.8226(11) -0.0412(5) 0.071(2) Uani 0.64(3) 1 d . U P A 2
O1A O -0.198(2) 0.8557(16) -0.0411(9) 0.073(3) Uani 0.36(3) 1 d . U P A 1
O2 O 0.8947(2) 0.56790(11) 0.17520(12) 0.0571(5) Uani 1 1 d . . . . .
O3 O 0.7786(2) 0.44453(13) 0.16023(13) 0.0653(6) Uani 1 1 d . . . . .
O4 O 1.1878(2) 0.22390(11) 0.25052(11) 0.0533(5) Uani 1 1 d . . . . .
O5 O 1.4101(2) 0.23970(13) 0.22231(12) 0.0623(5) Uani 1 1 d . . . . .
N1 N -0.6983(3) 1.04238(15) 0.20429(14) 0.0552(6) Uani 1 1 d . . . . .
N2 N -0.6043(3) 0.96479(15) 0.12571(15) 0.0572(6) Uani 1 1 d . . . . .
N3 N 0.3343(2) 0.67437(13) 0.05063(12) 0.0447(5) Uani 1 1 d . . . . .
N4 N 0.5508(2) 0.63327(14) 0.12200(13) 0.0491(5) Uani 1 1 d . . . . .
C1 C -0.3079(4) 0.8629(2) 0.00555(18) 0.0712(9) Uani 1 1 d . U . . .
C2 C -0.2525(4) 0.9058(3) 0.0724(2) 0.1019(15) Uani 1 1 d . . . . .
H2 H -0.146824 0.913037 0.090549 0.122 Uiso 1 1 calc R . . . .
C3 C -0.3501(4) 0.9385(3) 0.1134(2) 0.0879(13) Uani 1 1 d . . . . .
H3 H -0.311850 0.966399 0.160722 0.105 Uiso 1 1 calc R . . . .
C4 C -0.5005(4) 0.93041(18) 0.08562(18) 0.0560(7) Uani 1 1 d . . . . .
C5 C -0.5559(4) 0.8892(2) 0.0168(2) 0.0683(9) Uani 1 1 d . . . . .
H5 H -0.661623 0.884803 -0.003307 0.082 Uiso 1 1 calc R . . . .
C6 C -0.4578(4) 0.8546(2) -0.0225(2) 0.0671(8) Uani 1 1 d . . . . .
H6 H -0.495334 0.825041 -0.069058 0.081 Uiso 1 1 calc R . . . .
C7 C -0.7541(4) 0.9445(3) 0.1151(2) 0.0857(12) Uani 1 1 d . . . . .
H7 H -0.808048 0.904471 0.080102 0.103 Uiso 1 1 calc R . . . .
C8 C -0.8089(4) 0.9918(3) 0.1636(2) 0.0847(12) Uani 1 1 d . . . . .
H8 H -0.910176 0.990502 0.168985 0.102 Uiso 1 1 calc R . . . .
C9 C -0.5772(3) 1.02479(17) 0.18004(17) 0.0536(7) Uani 1 1 d . . . . .
H9 H -0.482096 1.050955 0.198357 0.064 Uiso 1 1 calc R . . . .
C10 C -0.0805(3) 0.7960(2) -0.01229(17) 0.0650(8) Uani 1 1 d . U . . .
C11 C -0.0407(3) 0.7575(2) 0.05788(18) 0.0640(8) Uani 1 1 d . . . . .
H11 H -0.106982 0.758151 0.091816 0.077 Uiso 1 1 calc R . . . .
C12 C 0.0965(3) 0.71794(18) 0.07851(16) 0.0527(7) Uani 1 1 d . . . . .
H12 H 0.126383 0.692268 0.127582 0.063 Uiso 1 1 calc R . . . .
C13 C 0.1905(3) 0.71523(16) 0.02897(14) 0.0436(6) Uani 1 1 d . . . . .
C14 C 0.1497(3) 0.75301(18) -0.04217(15) 0.0502(7) Uani 1 1 d . . . . .
H14 H 0.214745 0.750801 -0.076694 0.060 Uiso 1 1 calc R . . . .
C15 C 0.0144(3) 0.7937(2) -0.06229(16) 0.0589(8) Uani 1 1 d . . . . .
H15 H -0.014402 0.820490 -0.110883 0.071 Uiso 1 1 calc R . . . .
C16 C 0.4260(3) 0.67430(17) 0.12114(15) 0.0491(7) Uani 1 1 d . . . . .
H16 H 0.403418 0.700585 0.164779 0.059 Uiso 1 1 calc R . . . .
C17 C 0.5392(3) 0.60610(19) 0.04809(16) 0.0551(7) Uani 1 1 d . . . . .
H17 H 0.613339 0.574458 0.030976 0.066 Uiso 1 1 calc R . . . .
C18 C 0.4073(3) 0.63108(18) 0.00381(16) 0.0549(7) Uani 1 1 d . . . . .
H18 H 0.371170 0.620828 -0.049634 0.066 Uiso 1 1 calc R . . . .
C19 C 0.8900(3) 0.48879(17) 0.16214(16) 0.0506(7) Uani 1 1 d . . . . .
C20 C 1.0342(3) 0.45187(16) 0.15294(16) 0.0506(7) Uani 1 1 d . . . . .
C21 C 1.1231(4) 0.49422(19) 0.1121(2) 0.0722(10) Uani 1 1 d . . . . .
H21 H 1.089159 0.545839 0.088131 0.087 Uiso 1 1 calc R . . . .
C22 C 1.2604(5) 0.4622(2) 0.1060(3) 0.0902(13) Uani 1 1 d . . . . .
H22 H 1.319338 0.491063 0.076939 0.108 Uiso 1 1 calc R . . . .
C23 C 1.3123(4) 0.3880(2) 0.1422(2) 0.0742(10) Uani 1 1 d . . . . .
H23 H 1.408144 0.366836 0.139194 0.089 Uiso 1 1 calc R . . . .
C24 C 1.2247(3) 0.34457(17) 0.18268(16) 0.0500(7) Uani 1 1 d . . . . .
C25 C 1.0855(3) 0.37625(16) 0.18707(15) 0.0477(6) Uani 1 1 d . . . . .
H25 H 1.024226 0.345778 0.213821 0.057 Uiso 1 1 calc R . . . .
C26 C 1.2812(3) 0.26454(17) 0.22092(16) 0.0496(6) Uani 1 1 d . . . . .
O6 O 0.3042(3) 0.77922(17) 0.2960(2) 0.0960(9) Uani 1 1 d . . . . .
H6A H 0.391797 0.772763 0.287862 0.144 Uiso 1 1 d G . . . .
H6B H 0.292713 0.829829 0.307714 0.144 Uiso 1 1 d G . . . .
O7 O 0.1999(4) 0.61475(19) 0.2821(2) 0.1144(10) Uani 1 1 d . . . . .
H7A H 0.217764 0.666834 0.286066 0.172 Uiso 1 1 d G . . . .
H7B H 0.111608 0.606756 0.254650 0.172 Uiso 1 1 d G . . . .

loop_
_atom_site_aniso_label
_atom_site_aniso_U_11
_atom_site_aniso_U_22
_atom_site_aniso_U_33
_atom_site_aniso_U_23
_atom_site_aniso_U_13
_atom_site_aniso_U_12
Zn1 0.04055(16) 0.03885(16) 0.04979(18) -0.00376(14) 0.00642(12) 0.00020(14)
O1B 0.056(3) 0.097(5) 0.055(2) -0.015(3) 0.000(2) 0.024(3)
O1A 0.066(5) 0.089(6) 0.055(4) -0.004(5) -0.002(4) 0.033(4)
O2 0.0598(12) 0.0369(10) 0.0800(14) -0.0016(9) 0.0273(10) 0.0073(9)
O3 0.0530(12) 0.0539(12) 0.0842(15) -0.0117(11) 0.0059(11) -0.0043(10)
O4 0.0493(11) 0.0446(10) 0.0665(12) 0.0161(9) 0.0148(9) 0.0035(9)
O5 0.0481(12) 0.0618(13) 0.0780(14) 0.0157(11) 0.0164(10) 0.0081(10)
N1 0.0528(14) 0.0554(14) 0.0569(14) -0.0066(12) 0.0119(11) -0.0063(12)
N2 0.0600(15) 0.0478(13) 0.0652(16) -0.0091(12) 0.0175(12) -0.0067(12)
N3 0.0460(12) 0.0459(12) 0.0402(12) -0.0030(9) 0.0061(9) 0.0040(10)
N4 0.0479(13) 0.0502(14) 0.0464(13) -0.0056(10) 0.0054(10) 0.0044(11)
C1 0.069(2) 0.088(2) 0.0519(18) -0.0033(16) 0.0049(15) 0.0348(18)
C2 0.053(2) 0.157(4) 0.084(3) -0.038(3) -0.0084(18) 0.036(2)
C3 0.067(2) 0.120(3) 0.065(2) -0.029(2) -0.0075(17) 0.033(2)
C4 0.0606(18) 0.0464(16) 0.0616(18) 0.0010(14) 0.0150(14) 0.0067(14)
C5 0.066(2) 0.065(2) 0.077(2) -0.0214(18) 0.0225(17) -0.0152(17)
C6 0.072(2) 0.0620(19) 0.067(2) -0.0112(16) 0.0150(17) -0.0007(17)
C7 0.076(2) 0.090(3) 0.096(3) -0.043(2) 0.030(2) -0.033(2)
C8 0.064(2) 0.107(3) 0.089(3) -0.042(2) 0.0282(19) -0.027(2)
C9 0.0544(17) 0.0475(16) 0.0578(17) -0.0030(13) 0.0110(14) -0.0059(14)
C10 0.0526(17) 0.083(2) 0.0520(17) -0.0129(16) -0.0030(14) 0.0199(16)
C11 0.0525(18) 0.083(2) 0.0574(19) -0.0060(16) 0.0156(14) 0.0105(16)
C12 0.0568(17) 0.0554(17) 0.0455(16) 0.0030(13) 0.0109(13) 0.0082(14)
C13 0.0437(14) 0.0418(14) 0.0413(14) -0.0043(11) 0.0016(11) 0.0008(11)
C14 0.0504(16) 0.0552(16) 0.0425(15) -0.0057(13) 0.0055(12) 0.0014(13)
C15 0.0624(19) 0.0664(19) 0.0413(15) -0.0024(14) -0.0014(13) 0.0101(16)
C16 0.0515(16) 0.0514(16) 0.0416(15) -0.0072(12) 0.0052(12) 0.0096(13)
C17 0.0557(17) 0.0608(18) 0.0495(16) -0.0089(14) 0.0134(13) 0.0104(14)
C18 0.0596(17) 0.0607(18) 0.0428(15) -0.0072(13) 0.0090(13) 0.0071(14)
C19 0.0561(17) 0.0440(15) 0.0509(16) -0.0003(12) 0.0109(13) 0.0092(14)
C20 0.0638(18) 0.0371(14) 0.0521(16) -0.0005(12) 0.0155(13) 0.0037(13)
C21 0.101(3) 0.0434(17) 0.087(2) 0.0189(16) 0.051(2) 0.0184(17)
C22 0.116(3) 0.0528(19) 0.129(3) 0.028(2) 0.083(3) 0.019(2)
C23 0.081(2) 0.0535(18) 0.104(3) 0.0160(18) 0.054(2) 0.0143(18)
C24 0.0555(17) 0.0381(14) 0.0597(17) 0.0029(12) 0.0202(13) 0.0010(13)
C25 0.0527(15) 0.0396(14) 0.0517(15) 0.0013(12) 0.0141(12) -0.0030(13)
C26 0.0498(16) 0.0455(15) 0.0522(17) 0.0052(12) 0.0094(13) 0.0036(13)
O6 0.0706(17) 0.0733(17) 0.153(3) -0.0195(18) 0.0442(18) -0.0058(13)
O7 0.115(2) 0.0837(19) 0.125(3) -0.002(2) -0.0132(19) -0.0012(18)

loop_
_atom_type_symbol
_atom_type_description
_atom_type_scat_dispersion_real
_atom_type_scat_dispersion_imag
_atom_type_scat_source
C C 0.0033 0.0016 'International Tables Vol C Tables 4.2.6.8 and 6.1.1.4'
H H 0.0000 0.0000 'International Tables Vol C Tables 4.2.6.8 and 6.1.1.4'
N N 0.0061 0.0033 'International Tables Vol C Tables 4.2.6.8 and 6.1.1.4'
O O 0.0106 0.0060 'International Tables Vol C Tables 4.2.6.8 and 6.1.1.4'
Zn Zn 0.2839 1.4301 'International Tables Vol C Tables 4.2.6.8 and 6.1.1.4'

loop_
_geom_angle_atom_site_label_1
_geom_angle_atom_site_label_2
_geom_angle_atom_site_label_3
_geom_angle
_geom_angle_site_symmetry_1
_geom_angle_site_symmetry_3
O2 Zn1 N1 104.56(9) . 2_545
O2 Zn1 N4 109.88(9) . .
O4 Zn1 O2 100.34(8) 2_755 .
O4 Zn1 N1 111.50(9) 2_755 2_545
O4 Zn1 N4 110.65(9) 2_755 .
N4 Zn1 N1 118.22(10) . 2_545
C10 O1B C1 121.2(6) . .
C10 O1A C1 113.8(13) . .
C19 O2 Zn1 117.09(18) . .
C26 O4 Zn1 109.89(17) . 2_745
C8 N1 Zn1 123.9(2) . 2
C9 N1 Zn1 130.1(2) . 2
C9 N1 C8 105.7(3) . .
C7 N2 C4 126.5(3) . .
C9 N2 C4 127.3(3) . .
C9 N2 C7 106.2(3) . .
C16 N3 C13 125.8(2) . .
C16 N3 C18 106.8(2) . .
C18 N3 C13 127.4(2) . .
C16 N4 Zn1 127.44(19) . .
C16 N4 C17 105.9(2) . .
C17 N4 Zn1 126.59(19) . .
C2 C1 O1B 127.9(5) . .
C2 C1 O1A 112.2(10) . .
C6 C1 O1B 111.3(5) . .
C6 C1 O1A 123.7(8) . .
C6 C1 C2 120.7(3) . .
C1 C2 C3 120.1(3) . .
C4 C3 C2 119.5(3) . .
C3 C4 N2 120.9(3) . .
C3 C4 C5 120.1(3) . .
C5 C4 N2 118.9(3) . .
C6 C5 C4 120.0(3) . .
C1 C6 C5 119.5(3) . .
C8 C7 N2 106.6(3) . .
C7 C8 N1 110.0(3) . .
N1 C9 N2 111.4(3) . .
O1B C10 C15 117.4(5) . .
C11 C10 O1B 120.7(6) . .
C11 C10 O1A 130.2(8) . .
C11 C10 C15 120.5(3) . .
C15 C10 O1A 108.2(8) . .
C10 C11 C12 119.0(3) . .
C13 C12 C11 120.5(3) . .
C12 C13 N3 120.6(2) . .
C12 C13 C14 120.5(3) . .
C14 C13 N3 118.9(2) . .
C15 C14 C13 119.1(3) . .
C14 C15 C10 120.3(3) . .
N4 C16 N3 111.2(2) . .
C18 C17 N4 109.4(2) . .
C17 C18 N3 106.6(2) . .
O2 C19 C20 114.8(3) . .
O3 C19 O2 124.3(3) . .
O3 C19 C20 120.8(3) . .
C21 C20 C19 120.2(3) . .
C21 C20 C25 118.7(3) . .
C25 C20 C19 121.0(3) . .
C22 C21 C20 120.7(3) . .
C21 C22 C23 120.1(3) . .
C24 C23 C22 120.1(3) . .
C23 C24 C25 119.5(3) . .
C23 C24 C26 119.6(3) . .
C25 C24 C26 120.9(2) . .
C24 C25 C20 121.0(3) . .
O4 C26 C24 115.9(2) . .
O5 C26 O4 123.2(3) . .
O5 C26 C24 120.9(3) . .

loop_
_geom_bond_atom_site_label_1
_geom_bond_atom_site_label_2
_geom_bond_distance
_geom_bond_site_symmetry_2
Zn1 O2 1.9652(18) .
Zn1 O4 1.9499(18) 2_755
Zn1 N1 1.992(2) 2_545
Zn1 N4 1.984(2) .
O1B C1 1.397(9) .
O1B C10 1.379(8) .
O1A C1 1.449(18) .
O1A C10 1.438(14) .
O2 C19 1.288(3) .
O3 C19 1.233(3) .
O4 C26 1.279(3) .
O5 C26 1.235(3) .
N1 C8 1.365(4) .
N1 C9 1.307(4) .
N2 C4 1.424(4) .
N2 C7 1.373(4) .
N2 C9 1.348(4) .
N3 C13 1.436(3) .
N3 C16 1.341(3) .
N3 C18 1.371(3) .
N4 C16 1.311(3) .
N4 C17 1.372(3) .
C1 C2 1.369(5) .
C1 C6 1.349(5) .
C2 C3 1.379(5) .
C3 C4 1.351(5) .
C4 C5 1.385(4) .
C5 C6 1.374(4) .
C7 C8 1.332(5) .
C10 C11 1.369(4) .
C10 C15 1.381(4) .
C11 C12 1.374(4) .
C12 C13 1.367(4) .
C13 C14 1.380(4) .
C14 C15 1.367(4) .
C17 C18 1.339(4) .
C19 C20 1.485(4) .
C20 C21 1.386(4) .
C20 C25 1.388(4) .
C21 C22 1.380(5) .
C22 C23 1.383(5) .
C23 C24 1.383(4) .
C24 C25 1.386(4) .
C24 C26 1.488(4) .
